data_4119243
loop_
_publ_author_name
'Wei-Wei Xiong'
'Eashwer Umesh Athresh'
'Yu Ting Ng'
'Junfeng Ding'
'Tom Wu'
'Qichun Zhang'

_publ_section_title
;
 Growing Crystalline Chalcogenidoarsenates in Surfactants: From
 Zero-Dimensional Cluster to Three-Dimensional Framework
;
_journal_name_full 'Journal of the American Chemical Society'
_journal_page_first 1256
_journal_page_last 1259
_journal_paper_doi 10.1021/ja3116179
_journal_volume 135
_journal_year 2013
_chemical_formula_moiety 'As3 Mn S6, H4 N'
_chemical_formula_sum 'As3 H4 Mn N S6'
_chemical_formula_weight 490.10
_chemical_name_systematic
; 
 ? 
;
_space_group_IT_number 146
_symmetry_space_group_name_Hall 'R 3'
_symmetry_space_group_name_H-M 'R 3 :H'
_atom_sites_solution_hydrogens geom
_atom_sites_solution_primary direct
_atom_sites_solution_secondary difmap
_audit_creation_method SHELXL-97
_cell_angle_alpha 90.00
_cell_angle_beta 90.00
_cell_angle_gamma 120.00
_cell_formula_units_Z 3
_cell_length_a 9.1872(4)
_cell_length_b 9.1872(4)
_cell_length_c 10.8539(5)
_cell_measurement_temperature 93(2)
_cell_volume 793.38(6)
_computing_structure_refinement 'SHELXL-97 (Sheldrick, 1997)'
_computing_structure_solution 'SHELXS-97 (Sheldrick, 1990)'
_diffrn_ambient_temperature 93(2)
_diffrn_measured_fraction_theta_full 0.999
_diffrn_measured_fraction_theta_max 0.999
_diffrn_radiation_monochromator graphite
_diffrn_radiation_source 'fine-focus sealed tube'
_diffrn_radiation_type MoK\a
_diffrn_radiation_wavelength 0.71073
_diffrn_reflns_av_R_equivalents 0.0369
_diffrn_reflns_av_sigmaI/netI 0.0452
_diffrn_reflns_limit_h_max 14
_diffrn_reflns_limit_h_min -14
_diffrn_reflns_limit_k_max 14
_diffrn_reflns_limit_k_min -14
_diffrn_reflns_limit_l_max 17
_diffrn_reflns_limit_l_min -15
_diffrn_reflns_number 5604
_diffrn_reflns_theta_full 35.17
_diffrn_reflns_theta_max 35.17
_diffrn_reflns_theta_min 3.17
_exptl_absorpt_coefficient_mu 11.682
_exptl_absorpt_correction_T_max 0.1659
_exptl_absorpt_correction_T_min 0.0893
_exptl_absorpt_correction_type multi-scan
_exptl_crystal_density_diffrn 3.077
_exptl_crystal_F_000 693
_exptl_crystal_size_max 0.40
_exptl_crystal_size_mid 0.26
_exptl_crystal_size_min 0.24
_refine_diff_density_max 1.359
_refine_diff_density_min -0.638
_refine_diff_density_rms 0.153
_refine_ls_abs_structure_details 'Flack H D (1983), Acta Cryst. A39, 876-881'
_refine_ls_abs_structure_Flack 0.024(7)
_refine_ls_extinction_coef 0.0085(2)
_refine_ls_extinction_expression Fc^*^=kFc[1+0.001xFc^2^\l^3^/sin(2\q)]^-1/4^
_refine_ls_extinction_method SHELXL
_refine_ls_goodness_of_fit_ref 0.929
_refine_ls_hydrogen_treatment mixed
_refine_ls_matrix_type full
_refine_ls_number_parameters 39
_refine_ls_number_reflns 1488
_refine_ls_number_restraints 4
_refine_ls_restrained_S_all 0.931
_refine_ls_R_factor_all 0.0197
_refine_ls_R_factor_gt 0.0192
_refine_ls_shift/su_max 0.000
_refine_ls_shift/su_mean 0.000
_refine_ls_structure_factor_coef Fsqd
_refine_ls_weighting_details 'calc w=1/[\s^2^(Fo^2^)+(0.0000P)^2^+0.0000P] where P=(Fo^2^+2Fc^2^)/3'
_refine_ls_weighting_scheme calc
_refine_ls_wR_factor_gt 0.0396
_refine_ls_wR_factor_ref 0.0398
_reflns_number_gt 1454
_reflns_number_total 1488
_reflns_threshold_expression >2sigma(I)
_cod_data_source_file ja3116179_si_005.cif
_cod_data_source_block chen10
_cod_original_sg_symbol_Hall R3
_cod_original_sg_symbol_H-M 'R 3'
_cod_database_code 4119243

loop_
_symmetry_equiv_pos_as_xyz
'x, y, z'
'-y, x-y, z'
'-x+y, -x, z'
'x+2/3, y+1/3, z+1/3'
'-y+2/3, x-y+1/3, z+1/3'
'-x+y+2/3, -x+1/3, z+1/3'
'x+1/3, y+2/3, z+2/3'
'-y+1/3, x-y+2/3, z+2/3'
'-x+y+1/3, -x+2/3, z+2/3'

loop_
_atom_site_label
_atom_site_type_symbol
_atom_site_fract_x
_atom_site_fract_y
_atom_site_fract_z
_atom_site_U_iso_or_equiv
_atom_site_adp_type
_atom_site_occupancy
_atom_site_symmetry_multiplicity
_atom_site_calc_flag
_atom_site_refinement_flags
As1 As 0.51804(3) 0.62629(2) 0.16702(2) 0.00382(6) Uani 1 1 d .
N1 N 0.3333 0.6667 0.8332(4) 0.0110(6) Uani 1 3 d SD
H1 H 0.440(2) 0.707(4) 0.859(2) 0.017 Uiso 1 1 d D
H2 H 0.3333 0.6667 0.7478(16) 0.017 Uiso 1 3 d SD
Mn1 Mn 0.3333 0.6667 0.45180(5) 0.00428(10) Uani 1 3 d S
S1 S 0.28976(6) 0.43103(6) 0.28095(5) 0.00507(10) Uani 1 1 d .
S2 S 0.71726(6) 0.58814(7) 0.23995(5) 0.00554(9) Uani 1 1 d .

loop_
_atom_site_aniso_label
_atom_site_aniso_U_11
_atom_site_aniso_U_22
_atom_site_aniso_U_33
_atom_site_aniso_U_23
_atom_site_aniso_U_13
_atom_site_aniso_U_12
As1 0.00267(9) 0.00372(10) 0.00578(9) -0.00022(9) 0.00028(9) 0.00213(8)
N1 0.0102(9) 0.0102(9) 0.0126(16) 0.000 0.000 0.0051(5)
Mn1 0.00310(15) 0.00310(15) 0.0066(3) 0.000 0.000 0.00155(7)
S1 0.0030(2) 0.0042(2) 0.0081(3) 0.00020(18) 0.00019(17) 0.00195(17)
S2 0.0039(2) 0.0051(2) 0.0088(2) -0.00157(17) -0.00103(18) 0.00317(17)

loop_
_atom_type_symbol
_atom_type_description
_atom_type_scat_dispersion_real
_atom_type_scat_dispersion_imag
_atom_type_scat_source
As As 0.0499 2.0058 'International Tables Vol C Tables 4.2.6.8 and 6.1.1.4'
H H 0.0000 0.0000 'International Tables Vol C Tables 4.2.6.8 and 6.1.1.4'
N N 0.0061 0.0033 'International Tables Vol C Tables 4.2.6.8 and 6.1.1.4'
S S 0.1246 0.1234 'International Tables Vol C Tables 4.2.6.8 and 6.1.1.4'
Mn Mn 0.3368 0.7283 'International Tables Vol C Tables 4.2.6.8 and 6.1.1.4'

loop_
_geom_angle_atom_site_label_1
_geom_angle_atom_site_label_2
_geom_angle_atom_site_label_3
_geom_angle
_geom_angle_site_symmetry_1
_geom_angle_site_symmetry_3
S2 As1 S1 99.01(2) . 2_665
S2 As1 S1 100.92(2) . .
S1 As1 S1 96.70(3) 2_665 .
H1 N1 H2 108.2(17) . .
S2 Mn1 S2 95.11(2) 4_455 5
S2 Mn1 S2 95.11(2) 4_455 6_565
S2 Mn1 S2 95.11(2) 5 6_565
S2 Mn1 S1 92.972(16) 4_455 3_565
S2 Mn1 S1 92.105(17) 5 3_565
S2 Mn1 S1 168.64(3) 6_565 3_565
S2 Mn1 S1 92.106(17) 4_455 2_665
S2 Mn1 S1 168.64(3) 5 2_665
S2 Mn1 S1 92.973(16) 6_565 2_665
S1 Mn1 S1 78.74(2) 3_565 2_665
S2 Mn1 S1 168.64(3) 4_455 .
S2 Mn1 S1 92.973(16) 5 .
S2 Mn1 S1 92.107(16) 6_565 .
S1 Mn1 S1 78.74(2) 3_565 .
S1 Mn1 S1 78.74(2) 2_665 .
As1 S1 As1 91.33(2) 3_565 .
As1 S1 Mn1 92.158(18) 3_565 .
As1 S1 Mn1 91.807(18) . .
As1 S2 Mn1 100.36(2) . 7_544

loop_
_geom_bond_atom_site_label_1
_geom_bond_atom_site_label_2
_geom_bond_distance
_geom_bond_site_symmetry_2
As1 S2 2.1773(6) .
As1 S1 2.3042(5) 2_665
As1 S1 2.3202(5) .
N1 H1 0.900(16) .
N1 H2 0.926(17) .
Mn1 S2 2.5193(6) 4_455
Mn1 S2 2.5193(6) 5
Mn1 S2 2.5193(6) 6_565
Mn1 S1 2.7237(6) 3_565
Mn1 S1 2.7237(6) 2_665
Mn1 S1 2.7237(6) .
S1 As1 2.3042(5) 3_565
S2 Mn1 2.5193(6) 7_544
